data_7224045
loop_
_publ_author_name
'Liu, Xiaolong'
'Wang, Guangqiang'
'Dang, Yangyang'
'Zhang, Shaojun'
'Tian, Hanlin'
'Ren, Yan'
'Tao, Xutang'

_publ_section_title
;
 A new potential nonlinear optical hybrid semi-organic crystal of
 ZnMnCl4(TPPO)4with attractive physical properties
;
_journal_issue 10
_journal_name_full CrystEngComm
_journal_page_first 1818
_journal_paper_doi 10.1039/C5CE02002F
_journal_volume 18
_journal_year 2016
_chemical_formula_sum 'C36 H30 Cl2 O2 P2 Zn'
_chemical_formula_weight 692.83
_chemical_name_systematic
;
 ?
;
_space_group_IT_number 43
_symmetry_cell_setting orthorhombic
_symmetry_space_group_name_Hall 'F 2 -2d'
_symmetry_space_group_name_H-M 'F d d 2'
_atom_sites_solution_hydrogens geom
_atom_sites_solution_primary direct
_atom_sites_solution_secondary difmap
_audit_creation_method SHELXL-97
_audit_update_record
;
2015-12-14 deposited with the CCDC.
2016-01-27 downloaded from the CCDC.
;
_cell_angle_alpha 90.000(5)
_cell_angle_beta 90.000(5)
_cell_angle_gamma 90.000(5)
_cell_formula_units_Z 8
_cell_length_a 20.718(5)
_cell_length_b 33.018(5)
_cell_length_c 9.751(5)
_cell_measurement_reflns_used 3797
_cell_measurement_temperature 293(2)
_cell_measurement_theta_max 27.55
_cell_measurement_theta_min 2.32
_cell_volume 6670(4)
_computing_cell_refinement 'Bruker SAINT'
_computing_data_collection 'Bruker APEX2'
_computing_data_reduction 'Bruker SAINT'
_computing_molecular_graphics 'Bruker SHELXTL'
_computing_publication_material 'Bruker SHELXTL'
_computing_structure_refinement 'SHELXL-97 (Sheldrick, 1997)'
_computing_structure_solution 'SHELXS-97 (Sheldrick, 1990)'
_diffrn_ambient_temperature 293(2)
_diffrn_measured_fraction_theta_full 0.997
_diffrn_measured_fraction_theta_max 0.997
_diffrn_measurement_device_type 'Bruker APEX-II CCD'
_diffrn_measurement_method '\f and \w scans'
_diffrn_radiation_monochromator graphite
_diffrn_radiation_source 'fine-focus sealed tube'
_diffrn_radiation_type MoK\a
_diffrn_radiation_wavelength 0.71073
_diffrn_reflns_av_R_equivalents 0.0198
_diffrn_reflns_av_sigmaI/netI 0.0252
_diffrn_reflns_limit_h_max 26
_diffrn_reflns_limit_h_min -26
_diffrn_reflns_limit_k_max 42
_diffrn_reflns_limit_k_min -42
_diffrn_reflns_limit_l_max 12
_diffrn_reflns_limit_l_min -12
_diffrn_reflns_number 18771
_diffrn_reflns_theta_full 27.55
_diffrn_reflns_theta_max 27.55
_diffrn_reflns_theta_min 2.32
_exptl_absorpt_coefficient_mu 1.024
_exptl_absorpt_correction_T_max 0.7488
_exptl_absorpt_correction_T_min 0.6849
_exptl_absorpt_correction_type multi-scan
_exptl_absorpt_process_details sadabs
_exptl_crystal_colour colourless
_exptl_crystal_density_diffrn 1.380
_exptl_crystal_density_method 'not measured'
_exptl_crystal_description block
_exptl_crystal_F_000 2848
_exptl_crystal_size_max 0.40
_exptl_crystal_size_mid 0.30
_exptl_crystal_size_min 0.30
_refine_diff_density_max 0.230
_refine_diff_density_min -0.191
_refine_diff_density_rms 0.036
_refine_ls_abs_structure_details 'Flack H D (1983), Acta Cryst. A39, 876-881'
_refine_ls_abs_structure_Flack 0.015(7)
_refine_ls_extinction_coef 0.00021(5)
_refine_ls_extinction_expression Fc^*^=kFc[1+0.001xFc^2^\l^3^/sin(2\q)]^-1/4^
_refine_ls_extinction_method SHELXL
_refine_ls_goodness_of_fit_ref 1.052
_refine_ls_hydrogen_treatment constr
_refine_ls_matrix_type full
_refine_ls_number_parameters 196
_refine_ls_number_reflns 3797
_refine_ls_number_restraints 1
_refine_ls_restrained_S_all 1.052
_refine_ls_R_factor_all 0.0214
_refine_ls_R_factor_gt 0.0203
_refine_ls_shift/su_max 0.001
_refine_ls_shift/su_mean 0.000
_refine_ls_structure_factor_coef Fsqd
_refine_ls_weighting_details 'calc w=1/[\s^2^(Fo^2^)+(0.0361P)^2^+0.0000P] where P=(Fo^2^+2Fc^2^)/3'
_refine_ls_weighting_scheme calc
_refine_ls_wR_factor_gt 0.0555
_refine_ls_wR_factor_ref 0.0559
_reflns_number_gt 3658
_reflns_number_total 3797
_reflns_threshold_expression >2sigma(I)
_cod_data_source_file c5ce02002f2.cif
_cod_data_source_block lxl20141102
_cod_depositor_comments
;
The following automatic conversions were performed:

'_symmetry_cell_setting' value 'Orthorhombic' changed to
'orthorhombic' according to
/usr/data/users/saulius/crontab/automatic-downloads/rss-feeds/RSC/lib/dictionaries/cif_core.dic
dictionary named 'cif_core.dic' version 2.4.2 from 2011-04-26.

Automatic conversion script
Id: cif_fix_values 4268 2015-11-12 08:31:59Z antanas 

 Adding full bibliography for 7224044--7224045.cif.
;
_cod_original_sg_symbol_H-M Fdd2
_cod_original_formula_sum 'C36 H30 Cl2 O2 P2 Zn1'
_cod_database_code 7224045

loop_
_symmetry_equiv_pos_as_xyz
'x, y, z'
'-x, -y, z'
'-x+1/4, y+1/4, z+1/4'
'x+1/4, -y+1/4, z+1/4'
'x, y+1/2, z+1/2'
'-x, -y+1/2, z+1/2'
'-x+1/4, y+3/4, z+3/4'
'x+1/4, -y+3/4, z+3/4'
'x+1/2, y, z+1/2'
'-x+1/2, -y, z+1/2'
'-x+3/4, y+1/4, z+3/4'
'x+3/4, -y+1/4, z+3/4'
'x+1/2, y+1/2, z'
'-x+1/2, -y+1/2, z'
'-x+3/4, y+3/4, z+1/4'
'x+3/4, -y+3/4, z+1/4'

loop_
_atom_site_label
_atom_site_type_symbol
_atom_site_fract_x
_atom_site_fract_y
_atom_site_fract_z
_atom_site_U_iso_or_equiv
_atom_site_adp_type
_atom_site_occupancy
_atom_site_symmetry_multiplicity
_atom_site_calc_flag
_atom_site_refinement_flags
C1 C 0.87763(9) 0.10732(5) 0.6360(2) 0.0540(4) Uani 1 1 d .
H1 H 0.9167 0.1123 0.5922 0.065 Uiso 1 1 calc R
C2 C 0.87032(11) 0.07325(6) 0.7174(3) 0.0648(6) Uani 1 1 d .
H2 H 0.9046 0.0554 0.7284 0.078 Uiso 1 1 calc R
C3 C 0.81252(13) 0.06572(6) 0.7823(2) 0.0645(6) Uani 1 1 d .
H3 H 0.8081 0.0430 0.8381 0.077 Uiso 1 1 calc R
C4 C 0.76173(12) 0.09142(7) 0.7649(2) 0.0612(5) Uani 1 1 d .
H4 H 0.7226 0.0858 0.8077 0.073 Uiso 1 1 calc R
C5 C 0.76759(9) 0.12590(6) 0.6840(2) 0.0486(4) Uani 1 1 d .
H5 H 0.7326 0.1433 0.6730 0.058 Uiso 1 1 calc R
C6 C 0.82578(8) 0.13423(5) 0.61974(17) 0.0391(3) Uani 1 1 d .
C7 C 0.94281(9) 0.19883(6) 0.66612(18) 0.0484(4) Uani 1 1 d .
H7 H 0.9180 0.1931 0.7432 0.058 Uiso 1 1 calc R
C8 C 1.00694(9) 0.21098(7) 0.6808(2) 0.0568(5) Uani 1 1 d .
H8 H 1.0250 0.2130 0.7678 0.068 Uiso 1 1 calc R
C9 C 1.04345(9) 0.21996(6) 0.5679(3) 0.0589(5) Uani 1 1 d .
H9 H 1.0862 0.2280 0.5786 0.071 Uiso 1 1 calc R
C10 C 1.01722(10) 0.21721(7) 0.4393(3) 0.0656(6) Uani 1 1 d .
H10 H 1.0421 0.2236 0.3629 0.079 Uiso 1 1 calc R
C11 C 0.95367(9) 0.20494(6) 0.4229(2) 0.0521(4) Uani 1 1 d .
H11 H 0.9360 0.2031 0.3354 0.062 Uiso 1 1 calc R
C12 C 0.91633(7) 0.19536(5) 0.53661(17) 0.0363(3) Uani 1 1 d .
C13 C 0.84408(12) 0.13518(6) 0.2772(2) 0.0619(5) Uani 1 1 d .
H13 H 0.8668 0.1158 0.3269 0.074 Uiso 1 1 calc R
C14 C 0.83433(16) 0.13008(8) 0.1370(3) 0.0799(8) Uani 1 1 d .
H14 H 0.8497 0.1069 0.0941 0.096 Uiso 1 1 calc R
C15 C 0.80341(17) 0.15783(9) 0.0635(3) 0.0912(9) Uani 1 1 d .
H15 H 0.7988 0.1545 -0.0307 0.109 Uiso 1 1 calc R
C16 C 0.7784(3) 0.19115(11) 0.1266(3) 0.1214(15) Uani 1 1 d .
H16 H 0.7567 0.2105 0.0750 0.146 Uiso 1 1 calc R
C17 C 0.78499(18) 0.19631(8) 0.2660(3) 0.0900(10) Uani 1 1 d .
H17 H 0.7657 0.2184 0.3089 0.108 Uiso 1 1 calc R
C18 C 0.82002(8) 0.16892(5) 0.34209(17) 0.0402(3) Uani 1 1 d .
Cl1 Cl 0.67407(2) 0.219253(17) 0.81902(5) 0.05917(13) Uani 1 1 d .
O4 O 0.78619(6) 0.21149(3) 0.56502(14) 0.0460(3) Uani 1 1 d .
P1 P 0.833628(18) 0.179785(11) 0.52009(4) 0.03316(9) Uani 1 1 d .
Zn1 Zn 0.7500 0.2500 0.69979(2) 0.03046(7) Uani 1 2 d S

loop_
_atom_site_aniso_label
_atom_site_aniso_U_11
_atom_site_aniso_U_22
_atom_site_aniso_U_33
_atom_site_aniso_U_23
_atom_site_aniso_U_13
_atom_site_aniso_U_12
C1 0.0410(9) 0.0515(10) 0.0694(12) 0.0148(9) -0.0089(8) -0.0002(7)
C2 0.0672(13) 0.0491(9) 0.0780(15) 0.0219(10) -0.0268(12) -0.0003(8)
C3 0.0946(17) 0.0520(10) 0.0468(11) 0.0124(9) -0.0153(11) -0.0208(11)
C4 0.0744(13) 0.0600(12) 0.0493(11) 0.0013(10) 0.0131(10) -0.0222(10)
C5 0.0519(9) 0.0477(8) 0.0461(10) -0.0018(8) 0.0064(8) -0.0057(7)
C6 0.0427(8) 0.0383(7) 0.0363(8) 0.0005(6) -0.0032(6) -0.0030(6)
C7 0.0457(9) 0.0616(10) 0.0380(9) 0.0037(8) 0.0001(7) -0.0058(8)
C8 0.0496(10) 0.0670(12) 0.0537(11) 0.0013(10) -0.0130(9) -0.0047(8)
C9 0.0363(8) 0.0662(11) 0.0744(14) 0.0073(10) -0.0014(9) -0.0030(8)
C10 0.0430(10) 0.0916(16) 0.0621(13) 0.0097(12) 0.0132(11) -0.0058(9)
C11 0.0447(9) 0.0698(11) 0.0417(10) 0.0022(8) 0.0037(7) -0.0010(8)
C12 0.0363(7) 0.0346(7) 0.0379(8) -0.0001(6) 0.0027(6) 0.0041(6)
C13 0.0898(16) 0.0478(9) 0.0480(10) -0.0079(8) -0.0022(11) 0.0117(10)
C14 0.121(2) 0.0646(13) 0.0537(13) -0.0253(12) 0.0013(13) -0.0002(14)
C15 0.145(3) 0.0884(18) 0.0404(11) -0.0103(12) -0.0140(15) -0.0149(18)
C16 0.201(4) 0.102(2) 0.0615(17) -0.0037(16) -0.058(2) 0.048(3)
C17 0.147(3) 0.0702(14) 0.0532(13) -0.0127(11) -0.0356(16) 0.0529(17)
C18 0.0461(8) 0.0393(7) 0.0352(8) -0.0012(6) -0.0039(7) 0.0025(6)
Cl1 0.0436(2) 0.0817(3) 0.0522(2) 0.0084(2) 0.0145(2) -0.0171(2)
O4 0.0454(6) 0.0459(6) 0.0466(6) -0.0084(5) 0.0048(6) 0.0129(5)
P1 0.03341(18) 0.03396(17) 0.03212(18) -0.00052(15) 0.00117(14) 0.00430(14)
Zn1 0.02655(11) 0.03800(12) 0.02682(10) 0.000 0.000 -0.00145(9)

loop_
_atom_type_symbol
_atom_type_description
_atom_type_scat_dispersion_real
_atom_type_scat_dispersion_imag
_atom_type_scat_source
C C 0.0033 0.0016 'International Tables Vol C Tables 4.2.6.8 and 6.1.1.4'
H H 0.0000 0.0000 'International Tables Vol C Tables 4.2.6.8 and 6.1.1.4'
O O 0.0106 0.0060 'International Tables Vol C Tables 4.2.6.8 and 6.1.1.4'
P P 0.1023 0.0942 'International Tables Vol C Tables 4.2.6.8 and 6.1.1.4'
Cl Cl 0.1484 0.1585 'International Tables Vol C Tables 4.2.6.8 and 6.1.1.4'
Zn Zn 0.2839 1.4301 'International Tables Vol C Tables 4.2.6.8 and 6.1.1.4'

loop_
_geom_angle_atom_site_label_1
_geom_angle_atom_site_label_2
_geom_angle_atom_site_label_3
_geom_angle
_geom_angle_site_symmetry_1
_geom_angle_site_symmetry_3
C2 C1 C6 119.69(19) . .
C3 C2 C1 120.32(19) . .
C4 C3 C2 120.15(18) . .
C3 C4 C5 120.9(2) . .
C6 C5 C4 119.7(2) . .
C5 C6 C1 119.29(17) . .
C5 C6 P1 119.27(14) . .
C1 C6 P1 121.43(14) . .
C12 C7 C8 119.71(17) . .
C9 C8 C7 120.44(19) . .
C8 C9 C10 120.19(18) . .
C9 C10 C11 120.12(19) . .
C10 C11 C12 120.20(19) . .
C7 C12 C11 119.34(16) . .
C7 C12 P1 118.98(13) . .
C11 C12 P1 121.67(14) . .
C18 C13 C14 119.8(2) . .
C15 C14 C13 121.1(2) . .
C14 C15 C16 119.8(2) . .
C15 C16 C17 120.5(3) . .
C18 C17 C16 120.2(3) . .
C13 C18 C17 118.40(19) . .
C13 C18 P1 123.37(15) . .
C17 C18 P1 118.21(15) . .
P1 O4 Zn1 153.00(9) . .
O4 P1 C18 108.59(8) . .
O4 P1 C12 113.50(7) . .
C18 P1 C12 107.08(8) . .
O4 P1 C6 111.49(8) . .
C18 P1 C6 109.95(8) . .
C12 P1 C6 106.10(8) . .
O4 Zn1 O4 96.65(8) 14_655 .
O4 Zn1 Cl1 108.97(4) 14_655 14_655
O4 Zn1 Cl1 112.11(4) . 14_655
O4 Zn1 Cl1 112.11(4) 14_655 .
O4 Zn1 Cl1 108.97(4) . .
Cl1 Zn1 Cl1 116.32(4) 14_655 .

loop_
_geom_bond_atom_site_label_1
_geom_bond_atom_site_label_2
_geom_bond_distance
_geom_bond_site_symmetry_2
C1 C2 1.386(3) .
C1 C6 1.403(2) .
C2 C3 1.377(4) .
C3 C4 1.362(3) .
C4 C5 1.390(3) .
C5 C6 1.386(2) .
C6 P1 1.7980(17) .
C7 C12 1.382(2) .
C7 C8 1.395(3) .
C8 C9 1.368(3) .
C9 C10 1.370(4) .
C10 C11 1.387(3) .
C11 C12 1.389(2) .
C12 P1 1.7962(17) .
C13 C18 1.375(3) .
C13 C14 1.393(3) .
C14 C15 1.328(4) .
C15 C16 1.363(5) .
C16 C17 1.377(4) .
C17 C18 1.376(3) .
C18 P1 1.7946(19) .
Cl1 Zn1 2.2038(6) .
O4 P1 1.5012(11) .
O4 Zn1 1.9764(12) .
Zn1 O4 1.9764(12) 14_655
Zn1 Cl1 2.2038(6) 14_655
